data_7104390
loop_
_publ_author_name
'Gassensmith, Jeremiah J'
'Baumes, Jeffrey M'
'Eberhard, Jens'
'Smith, Bradley D'

_publ_section_title
;
 Cycloaddition to an anthracene-derived macrocyclic receptor with
 supramolecular control of regioselectivity.
;
_journal_issue 18
_journal_name_full 'Chemical communications (Cambridge, England)'
_journal_page_first 2517
_journal_page_last 2519
_journal_paper_doi 10.1039/b901814j
_journal_volume 34
_journal_year 2009
_chemical_compound_source synthesized
_chemical_formula_moiety 'C56 H52 N4 O4, 2(C4 H8 O2), C H Cl3'
_chemical_formula_sum 'C65 H69 Cl3 N4 O8'
_chemical_formula_weight 1140.59
_chemical_name_systematic
;
?
;
_space_group_IT_number 2
_symmetry_cell_setting triclinic
_symmetry_space_group_name_Hall '-P 1'
_symmetry_space_group_name_H-M 'P -1'
_atom_sites_solution_hydrogens geom
_atom_sites_solution_primary direct
_atom_sites_solution_secondary difmap
_audit_creation_method SHELXL-97
_cell_angle_alpha 73.655(2)
_cell_angle_beta 88.986(2)
_cell_angle_gamma 79.997(2)
_cell_formula_units_Z 2
_cell_length_a 12.5937(5)
_cell_length_b 13.2158(5)
_cell_length_c 18.7174(8)
_cell_measurement_reflns_used 7682
_cell_measurement_temperature 100(2)
_cell_measurement_theta_max 26.500
_cell_measurement_theta_min 1.13
_cell_volume 2942.3(2)
_computing_cell_refinement 'APEX2/SAINT (Bruker, 2004)'
_computing_data_collection 'APEX2 (Bruker, 2004)'
_computing_data_reduction 'SAINT/XPREP (Bruker, 2004; Sheldrick, 2003)'
_computing_molecular_graphics 'XP (Sheldrick, 1998)'
_computing_publication_material 'enCIFer (CCDC, 2004)'
_computing_structure_refinement 'XL (Sheldrick, 2001)'
_computing_structure_solution 'XS (Sheldrick, 2001)'
_diffrn_ambient_temperature 100(2)
_diffrn_detector_area_resol_mean 8.33
_diffrn_measured_fraction_theta_full 0.997
_diffrn_measured_fraction_theta_max 0.997
_diffrn_measurement_device_type 'Bruker d8-APEX II CCD diffractometer'
_diffrn_measurement_method '\f and \w scans'
_diffrn_radiation_monochromator graphite
_diffrn_radiation_source 'fine-focus sealed tube'
_diffrn_radiation_type MoK\a
_diffrn_radiation_wavelength 0.71073
_diffrn_reflns_av_R_equivalents 0.0465
_diffrn_reflns_av_sigmaI/netI 0.0498
_diffrn_reflns_limit_h_max 15
_diffrn_reflns_limit_h_min -15
_diffrn_reflns_limit_k_max 15
_diffrn_reflns_limit_k_min -15
_diffrn_reflns_limit_l_max 22
_diffrn_reflns_limit_l_min -21
_diffrn_reflns_number 44027
_diffrn_reflns_theta_full 25.35
_diffrn_reflns_theta_max 25.35
_diffrn_reflns_theta_min 1.13
_diffrn_source_type 'Siemens KFFMO2K-90'
_exptl_absorpt_coefficient_mu 0.215
_exptl_absorpt_correction_T_max 0.9564
_exptl_absorpt_correction_T_min 0.9231
_exptl_absorpt_correction_type multi-scan
_exptl_absorpt_process_details
;
Blessing, R. H. (1995) Acta Cryst. A51, 33-38.

Sheldrick, G. M. (2004) SADABS University of G\"ottingen, Germany.
;
_exptl_crystal_colour yellow
_exptl_crystal_density_diffrn 1.287
_exptl_crystal_density_method 'not measured'
_exptl_crystal_description plate
_exptl_crystal_F_000 1204
_exptl_crystal_recrystallization_method 'Sample was dissolved in 1:1 CDCl3:EtOAc w slow evap'
_exptl_crystal_size_max 0.38
_exptl_crystal_size_mid 0.34
_exptl_crystal_size_min 0.21
_refine_diff_density_max 0.814
_refine_diff_density_min -0.533
_refine_diff_density_rms 0.071
_refine_ls_extinction_method none
_refine_ls_goodness_of_fit_ref 1.091
_refine_ls_hydrogen_treatment mixed
_refine_ls_matrix_type full
_refine_ls_number_parameters 755
_refine_ls_number_reflns 10733
_refine_ls_number_restraints 12
_refine_ls_restrained_S_all 1.091
_refine_ls_R_factor_all 0.1071
_refine_ls_R_factor_gt 0.0649
_refine_ls_shift/su_max 0.000
_refine_ls_shift/su_mean 0.000
_refine_ls_structure_factor_coef Fsqd
_refine_ls_weighting_details 'calc w=1/[\s^2^(Fo^2^)+(0.0715P)^2^+5.7501P] where P=(Fo^2^+2Fc^2^)/3'
_refine_ls_weighting_scheme calc
_refine_ls_wR_factor_gt 0.1657
_refine_ls_wR_factor_ref 0.1952
_reflns_number_gt 7239
_reflns_number_total 10733
_reflns_threshold_expression >2sigma(I)
_cod_data_source_file b901814j.txt
_cod_data_source_block new1
_cod_original_sg_symbol_Hall '-p 1'
_cod_original_sg_symbol_H-M 'p -1'
_cod_database_code 7104390

loop_
_symmetry_equiv_pos_as_xyz
'x, y, z'
'-x, -y, -z'

loop_
_atom_site_label
_atom_site_type_symbol
_atom_site_fract_x
_atom_site_fract_y
_atom_site_fract_z
_atom_site_U_iso_or_equiv
_atom_site_adp_type
_atom_site_occupancy
_atom_site_symmetry_multiplicity
_atom_site_calc_flag
_atom_site_refinement_flags
_atom_site_disorder_assembly
_atom_site_disorder_group
C9S C 0.3978(4) 0.3558(4) 0.1448(3) 0.0490(12) Uani 1 1 d . . .
Cl1 Cl 0.3816(2) 0.47138(13) 0.06646(12) 0.0747(7) Uani 0.767(3) 1 d P A 1
Cl2 Cl 0.27279(12) 0.31342(17) 0.16873(11) 0.0691(6) Uani 0.767(3) 1 d P A 1
Cl3 Cl 0.48981(10) 0.25383(11) 0.12669(8) 0.0410(4) Uani 0.767(3) 1 d P A 1
Cl1X Cl 0.3097(8) 0.4543(8) 0.1239(8) 0.134(4) Uani 0.233(3) 1 d P A 2
Cl2X Cl 0.485(2) 0.369(2) 0.0732(16) 0.313(13) Uani 0.233(3) 1 d PU A 2
Cl3X Cl 0.360(2) 0.228(2) 0.1641(16) 0.322(13) Uani 0.233(3) 1 d PU A 2
C32 C 1.0681(3) 1.1652(3) 0.0955(3) 0.0484(12) Uani 1 1 d . . .
H32A H 1.1244 1.2096 0.0862 0.073 Uiso 1 1 calc R . .
H32B H 1.0286 1.1742 0.1395 0.073 Uiso 1 1 calc R . .
H32C H 1.0181 1.1870 0.0522 0.073 Uiso 1 1 calc R . .
C5S C 0.7702(3) 0.6406(4) 0.4458(2) 0.0406(10) Uani 1 1 d . . .
H5SA H 0.6998 0.6390 0.4252 0.061 Uiso 1 1 calc R . .
H5SB H 0.7611 0.6885 0.4779 0.061 Uiso 1 1 calc R . .
H5SC H 0.8028 0.5682 0.4752 0.061 Uiso 1 1 calc R . .
C33 C 1.1826(3) 1.0370(3) 0.0405(2) 0.0424(10) Uani 1 1 d . . .
H33A H 1.2361 1.0845 0.0310 0.064 Uiso 1 1 calc R . .
H33B H 1.1328 1.0565 -0.0028 0.064 Uiso 1 1 calc R . .
H33C H 1.2192 0.9626 0.0492 0.064 Uiso 1 1 calc R . .
C31 C 1.1981(3) 1.0144(3) 0.1765(2) 0.0366(9) Uani 1 1 d . . .
H31A H 1.2524 1.0610 0.1680 0.055 Uiso 1 1 calc R . .
H31B H 1.2337 0.9400 0.1838 0.055 Uiso 1 1 calc R . .
H31C H 1.1581 1.0204 0.2210 0.055 Uiso 1 1 calc R . .
C1S C 0.7225(3) 0.6692(3) 0.0671(2) 0.0319(9) Uani 1 1 d . . .
H1SA H 0.7160 0.6730 0.0142 0.048 Uiso 1 1 calc R . .
H1SB H 0.7985 0.6471 0.0837 0.048 Uiso 1 1 calc R . .
H1SC H 0.6949 0.7397 0.0739 0.048 Uiso 1 1 calc R . .
C1 C 0.2488(3) -0.0321(3) 0.4337(2) 0.0348(9) Uani 1 1 d . . .
H1A H 0.1939 -0.0771 0.4507 0.052 Uiso 1 1 calc R . .
H1B H 0.3090 -0.0543 0.4704 0.052 Uiso 1 1 calc R . .
H1C H 0.2751 -0.0402 0.3856 0.052 Uiso 1 1 calc R . .
C3S C 0.6347(3) 0.5328(3) 0.3161(2) 0.0332(9) Uani 1 1 d . . .
H3SA H 0.5921 0.4872 0.3513 0.050 Uiso 1 1 calc R . .
H3SB H 0.6133 0.6072 0.3175 0.050 Uiso 1 1 calc R . .
H3SC H 0.7115 0.5085 0.3299 0.050 Uiso 1 1 calc R . .
C2 C 0.1044(3) 0.1183(3) 0.3680(2) 0.0357(9) Uani 1 1 d . . .
H2A H 0.0720 0.1933 0.3619 0.054 Uiso 1 1 calc R . .
H2B H 0.0502 0.0727 0.3857 0.054 Uiso 1 1 calc R . .
H2C H 0.1304 0.1097 0.3200 0.054 Uiso 1 1 calc R . .
C20 C 0.4908(3) 0.7760(3) 0.4490(2) 0.0330(9) Uani 1 1 d . . .
H20A H 0.5192 0.7891 0.4916 0.040 Uiso 1 1 calc R . .
C7S C 1.0172(3) 0.7242(3) 0.3571(2) 0.0375(10) Uani 1 1 d . . .
H7SA H 1.0068 0.7056 0.3103 0.045 Uiso 1 1 calc R . .
H7SB H 1.0910 0.6902 0.3774 0.045 Uiso 1 1 calc R . .
C3 C 0.1580(3) 0.0958(3) 0.5007(2) 0.0350(9) Uani 1 1 d . . .
H3A H 0.1259 0.1706 0.4960 0.053 Uiso 1 1 calc R . .
H3B H 0.2183 0.0731 0.5373 0.053 Uiso 1 1 calc R . .
H3C H 0.1034 0.0503 0.5172 0.053 Uiso 1 1 calc R . .
C21 C 0.4201(3) 0.7015(3) 0.4578(2) 0.0325(9) Uani 1 1 d . . .
H21A H 0.4011 0.6648 0.5064 0.039 Uiso 1 1 calc R . .
C41 C 0.9203(3) 0.3800(3) 0.4328(2) 0.0309(9) Uani 1 1 d . . .
H41A H 0.9447 0.4059 0.4709 0.037 Uiso 1 1 calc R . .
C2S C 0.6579(3) 0.5885(3) 0.1123(2) 0.0264(8) Uani 1 1 d . . .
H2SA H 0.5808 0.6098 0.0961 0.032 Uiso 1 1 calc R . .
H2SB H 0.6849 0.5167 0.1059 0.032 Uiso 1 1 calc R . .
C6S C 0.8419(3) 0.6802(3) 0.3838(2) 0.0281(8) Uani 1 1 d . . .
C4S C 0.6150(3) 0.5262(3) 0.2397(2) 0.0258(8) Uani 1 1 d . . .
C8S C 1.0057(4) 0.8430(4) 0.3409(2) 0.0473(11) Uani 1 1 d . . .
H8SA H 1.0593 0.8688 0.3049 0.071 Uiso 1 1 calc R . .
H8SB H 1.0170 0.8613 0.3870 0.071 Uiso 1 1 calc R . .
H8SC H 0.9331 0.8768 0.3200 0.071 Uiso 1 1 calc R . .
C200 C 0.1992(3) 0.0856(3) 0.4249(2) 0.0264(8) Uani 1 1 d . . .
C42 C 0.8525(3) 0.3013(3) 0.4505(2) 0.0303(8) Uani 1 1 d . . .
H42A H 0.8321 0.2746 0.5004 0.036 Uiso 1 1 calc R . .
C13 C 0.4001(3) 0.7854(3) 0.0550(2) 0.0275(8) Uani 1 1 d . . .
H13A H 0.3756 0.7688 0.0127 0.033 Uiso 1 1 calc R . .
C43 C 0.8170(3) 0.2642(3) 0.3964(2) 0.0263(8) Uani 1 1 d . . .
H43A H 0.7725 0.2111 0.4093 0.032 Uiso 1 1 calc R . .
C22 C 0.3794(3) 0.6821(3) 0.3973(2) 0.0284(8) Uani 1 1 d . . .
H22A H 0.3314 0.6323 0.4043 0.034 Uiso 1 1 calc R . .
C19 C 0.5181(3) 0.8289(3) 0.3798(2) 0.0273(8) Uani 1 1 d . . .
H19A H 0.5649 0.8795 0.3749 0.033 Uiso 1 1 calc R . .
C14 C 0.4706(3) 0.8610(3) 0.0460(2) 0.0272(8) Uani 1 1 d . . .
H14A H 0.4935 0.8942 -0.0023 0.033 Uiso 1 1 calc R . .
C9 C 0.2817(3) 0.6432(3) 0.2702(2) 0.0242(8) Uani 1 1 d . . .
H9A H 0.2299 0.6608 0.3071 0.029 Uiso 1 1 calc R . .
H9B H 0.2414 0.6591 0.2222 0.029 Uiso 1 1 calc R . .
C49 C 0.8752(3) 0.4089(3) 0.0390(2) 0.0272(8) Uani 1 1 d . . .
H49A H 0.8902 0.4407 -0.0114 0.033 Uiso 1 1 calc R . .
C50 C 0.8061(3) 0.3329(3) 0.0562(2) 0.0262(8) Uani 1 1 d . . .
H50A H 0.7750 0.3136 0.0172 0.031 Uiso 1 1 calc R . .
C52 C 0.7424(3) 0.1763(3) 0.2840(2) 0.0230(7) Uani 1 1 d . . .
H52A H 0.7414 0.1449 0.2419 0.028 Uiso 1 1 calc R . .
H52B H 0.7778 0.1195 0.3276 0.028 Uiso 1 1 calc R . .
C11 C 0.3675(3) 0.7371(3) 0.1236(2) 0.0242(8) Uani 1 1 d . . .
H11A H 0.3209 0.6863 0.1285 0.029 Uiso 1 1 calc R . .
C30 C 1.1196(3) 1.0485(3) 0.1089(2) 0.0249(8) Uani 1 1 d . . .
C40 C 0.9501(3) 0.4181(3) 0.3618(2) 0.0254(8) Uani 1 1 d . . .
H40A H 0.9958 0.4703 0.3509 0.031 Uiso 1 1 calc R . .
C27 C 0.9266(3) 1.0091(3) 0.13469(18) 0.0208(7) Uani 1 1 d . . .
H27A H 0.9019 1.0829 0.1299 0.025 Uiso 1 1 calc R . .
C100 C 1.0304(3) 0.4908(3) 0.2120(2) 0.0216(7) Uani 1 1 d . . .
H10A H 1.0812 0.4709 0.2555 0.026 Uiso 1 1 calc R . .
H10B H 1.0719 0.4777 0.1691 0.026 Uiso 1 1 calc R . .
C24 C 0.5735(3) 0.9522(3) 0.2307(2) 0.0229(7) Uani 1 1 d . . .
H24A H 0.5405 1.0138 0.1890 0.027 Uiso 1 1 calc R . .
H24B H 0.5716 0.9766 0.2762 0.027 Uiso 1 1 calc R . .
C48 C 0.9208(3) 0.4370(3) 0.09451(19) 0.0225(7) Uani 1 1 d . . .
H48A H 0.9672 0.4885 0.0820 0.027 Uiso 1 1 calc R . .
C51 C 0.7835(3) 0.2872(3) 0.1278(2) 0.0238(8) Uani 1 1 d . . .
H51A H 0.7361 0.2365 0.1380 0.029 Uiso 1 1 calc R . .
C15 C 0.5052(3) 0.8857(3) 0.10603(19) 0.0238(8) Uani 1 1 d . . .
H15A H 0.5520 0.9366 0.0990 0.029 Uiso 1 1 calc R . .
C4 C 0.2813(3) 0.1607(3) 0.39823(19) 0.0210(7) Uani 1 1 d . . .
C23 C 0.4068(3) 0.7347(3) 0.32335(19) 0.0216(7) Uani 1 1 d . . .
C44 C 0.8448(3) 0.3030(3) 0.32029(19) 0.0215(7) Uani 1 1 d . . .
C35 C 0.9953(3) 0.7938(3) 0.14639(18) 0.0189(7) Uani 1 1 d . . .
C7 C 0.4251(2) 0.3043(3) 0.34652(18) 0.0184(7) Uani 1 1 d . . .
H7A H 0.4739 0.3526 0.3292 0.022 Uiso 1 1 calc R . .
C34 C 1.0671(3) 0.8656(3) 0.12899(18) 0.0202(7) Uani 1 1 d . . .
H34A H 1.1401 0.8401 0.1203 0.024 Uiso 1 1 calc R . .
C55 C 0.3886(3) 0.1239(3) 0.38598(18) 0.0198(7) Uani 1 1 d . . .
H55A H 0.4135 0.0491 0.3954 0.024 Uiso 1 1 calc R . .
C26 C 0.8537(2) 0.9380(3) 0.15231(18) 0.0186(7) Uani 1 1 d . . .
C5 C 0.2476(3) 0.2707(3) 0.38454(18) 0.0202(7) Uani 1 1 d . . .
H5A H 0.1750 0.2973 0.3932 0.024 Uiso 1 1 calc R . .
C6 C 0.3180(3) 0.3431(3) 0.35839(18) 0.0184(7) Uani 1 1 d . . .
C53 C 0.5747(2) 0.1484(3) 0.34834(18) 0.0174(7) Uani 1 1 d . . .
C36 C 1.0390(3) 0.6792(3) 0.15220(18) 0.0191(7) Uani 1 1 d . . .
C28 C 1.0352(3) 0.9738(3) 0.12393(19) 0.0207(7) Uani 1 1 d . . .
C54 C 0.4602(2) 0.1951(3) 0.36009(17) 0.0181(7) Uani 1 1 d . . .
C38 C 0.9454(2) 0.4200(2) 0.22872(19) 0.0194(7) Uani 1 1 d . . .
C16 C 0.4732(2) 0.8371(2) 0.17996(18) 0.0189(7) Uani 1 1 d . . .
C39 C 0.9145(2) 0.3816(3) 0.30263(19) 0.0207(7) Uani 1 1 d . . .
C17 C 0.5076(2) 0.8641(2) 0.24209(19) 0.0197(7) Uani 1 1 d . . .
C29 C 0.8880(3) 0.8304(3) 0.15894(18) 0.0192(7) Uani 1 1 d . . .
H29A H 0.8387 0.7818 0.1720 0.023 Uiso 1 1 calc R . .
C45 C 0.8070(2) 0.2666(2) 0.26348(19) 0.0193(7) Uani 1 1 d . . .
C46 C 0.8290(2) 0.3128(2) 0.18882(19) 0.0189(7) Uani 1 1 d . . .
C18 C 0.4787(2) 0.8111(2) 0.31425(19) 0.0201(7) Uani 1 1 d . . .
C10 C 0.4015(2) 0.7605(2) 0.18882(19) 0.0200(7) Uani 1 1 d . . .
C25 C 0.7381(2) 0.9822(3) 0.16237(18) 0.0184(7) Uani 1 1 d . . .
C47 C 0.9002(2) 0.3908(2) 0.17121(19) 0.0194(7) Uani 1 1 d . . .
C12 C 0.3666(3) 0.7137(2) 0.26035(19) 0.0207(7) Uani 1 1 d . . .
C8 C 0.2730(3) 0.4595(3) 0.34252(18) 0.0187(7) Uani 1 1 d . . .
N2 N 0.6315(2) 0.2141(2) 0.30161(16) 0.0222(6) Uani 1 1 d . . .
H2D H 0.6015 0.2813 0.2811 0.027 Uiso 1 1 calc R . .
N3 N 0.9849(2) 0.6048(2) 0.19508(15) 0.0205(6) Uani 1 1 d . . .
H3D H 0.9222 0.6253 0.2128 0.025 Uiso 1 1 calc R . .
O2S O 0.8179(2) 0.7058(2) 0.31821(14) 0.0359(6) Uani 1 1 d . . .
N1 N 0.3264(2) 0.5292(2) 0.29477(16) 0.0218(6) Uani 1 1 d . . .
H1D H 0.3890 0.5054 0.2783 0.026 Uiso 1 1 calc R . .
O1S O 0.93922(19) 0.6834(2) 0.41021(14) 0.0330(6) Uani 1 1 d . . .
N4 N 0.6859(2) 0.9179(2) 0.21437(15) 0.0206(6) Uani 1 1 d . . .
H4A H 0.7200 0.8540 0.2391 0.025 Uiso 1 1 calc R . .
O4S O 0.55459(19) 0.4724(2) 0.22381(14) 0.0313(6) Uani 1 1 d . . .
O2 O 0.61304(18) 0.05475(18) 0.37904(14) 0.0272(6) Uani 1 1 d . . .
O3 O 1.12230(18) 0.65265(18) 0.12144(13) 0.0252(5) Uani 1 1 d . . .
O4 O 0.69498(18) 1.07194(17) 0.12527(13) 0.0246(5) Uani 1 1 d . . .
O3S O 0.67074(18) 0.58668(19) 0.18968(14) 0.0277(6) Uani 1 1 d . . .
O1 O 0.18915(18) 0.49122(18) 0.37110(13) 0.0249(5) Uani 1 1 d . . .
H1S H 0.431(4) 0.374(4) 0.188(3) 0.075(16) Uiso 1 1 d . . .

loop_
_atom_site_aniso_label
_atom_site_aniso_U_11
_atom_site_aniso_U_22
_atom_site_aniso_U_33
_atom_site_aniso_U_23
_atom_site_aniso_U_13
_atom_site_aniso_U_12
C9S 0.049(3) 0.046(3) 0.058(3) -0.028(2) -0.007(2) -0.003(2)
Cl1 0.1063(17) 0.0339(9) 0.0779(14) -0.0083(8) -0.0443(12) -0.0045(9)
Cl2 0.0311(8) 0.1032(15) 0.0959(14) -0.0667(12) 0.0080(8) -0.0094(8)
Cl3 0.0321(7) 0.0379(8) 0.0547(9) -0.0206(6) 0.0038(6) 0.0016(6)
Cl1X 0.101(7) 0.093(7) 0.201(12) -0.046(7) -0.014(8) 0.010(5)
Cl2X 0.312(13) 0.315(13) 0.314(13) -0.092(5) 0.010(3) -0.054(4)
Cl3X 0.323(13) 0.321(13) 0.324(13) -0.091(5) 0.006(3) -0.059(4)
C32 0.023(2) 0.020(2) 0.104(4) -0.016(2) 0.007(2) -0.0112(16)
C5S 0.038(2) 0.050(3) 0.035(2) -0.0128(19) 0.0063(18) -0.012(2)
C33 0.043(2) 0.042(2) 0.047(3) -0.010(2) 0.016(2) -0.026(2)
C31 0.031(2) 0.035(2) 0.050(3) -0.0132(19) -0.0010(18) -0.0170(17)
C1S 0.026(2) 0.0251(19) 0.042(2) -0.0055(17) 0.0046(17) -0.0066(16)
C1 0.0202(19) 0.0223(19) 0.062(3) -0.0086(18) 0.0087(18) -0.0109(15)
C3S 0.025(2) 0.033(2) 0.041(2) -0.0087(17) 0.0042(17) -0.0048(16)
C2 0.0218(19) 0.029(2) 0.059(3) -0.0123(18) -0.0018(18) -0.0117(16)
C20 0.032(2) 0.037(2) 0.031(2) -0.0146(17) 0.0046(17) -0.0017(17)
C7S 0.029(2) 0.056(3) 0.033(2) -0.0186(19) 0.0076(17) -0.0115(19)
C3 0.031(2) 0.028(2) 0.047(2) -0.0074(17) 0.0145(18) -0.0134(17)
C21 0.033(2) 0.030(2) 0.030(2) -0.0048(16) 0.0120(17) -0.0022(17)
C41 0.027(2) 0.035(2) 0.031(2) -0.0094(17) -0.0064(16) -0.0042(16)
C2S 0.0192(18) 0.0248(19) 0.033(2) -0.0054(15) -0.0017(15) -0.0028(14)
C6S 0.029(2) 0.027(2) 0.028(2) -0.0083(16) -0.0001(16) -0.0039(15)
C4S 0.0177(17) 0.0181(17) 0.038(2) -0.0046(15) 0.0040(15) 0.0010(14)
C8S 0.049(3) 0.056(3) 0.043(3) -0.016(2) 0.008(2) -0.024(2)
C200 0.0172(17) 0.0228(18) 0.040(2) -0.0084(16) 0.0050(15) -0.0077(14)
C42 0.0234(19) 0.035(2) 0.027(2) -0.0005(16) -0.0001(15) -0.0030(16)
C13 0.0225(18) 0.0265(19) 0.033(2) -0.0085(16) -0.0039(15) -0.0021(15)
C43 0.0179(17) 0.0257(19) 0.031(2) -0.0012(15) -0.0003(15) -0.0027(14)
C22 0.0260(19) 0.0247(19) 0.033(2) -0.0063(16) 0.0105(16) -0.0040(15)
C19 0.0217(18) 0.0238(19) 0.038(2) -0.0126(16) 0.0039(16) -0.0016(15)
C14 0.0211(18) 0.0267(19) 0.030(2) -0.0028(15) 0.0015(15) -0.0027(15)
C9 0.0165(17) 0.0163(17) 0.037(2) -0.0019(14) 0.0012(15) -0.0040(13)
C49 0.0221(18) 0.0281(19) 0.031(2) -0.0084(16) 0.0083(15) -0.0040(15)
C50 0.0196(18) 0.0280(19) 0.035(2) -0.0157(16) 0.0005(15) -0.0022(15)
C52 0.0143(16) 0.0176(17) 0.037(2) -0.0072(15) 0.0056(14) -0.0041(13)
C11 0.0168(17) 0.0181(17) 0.038(2) -0.0079(15) -0.0004(15) -0.0026(14)
C30 0.0187(17) 0.0160(17) 0.041(2) -0.0073(15) 0.0025(15) -0.0077(14)
C40 0.0189(17) 0.0223(18) 0.035(2) -0.0070(15) -0.0040(15) -0.0034(14)
C27 0.0212(17) 0.0172(17) 0.0248(18) -0.0065(14) 0.0012(14) -0.0046(13)
C100 0.0134(16) 0.0186(17) 0.033(2) -0.0068(14) 0.0030(14) -0.0055(13)
C24 0.0170(17) 0.0200(17) 0.034(2) -0.0109(15) 0.0069(14) -0.0044(14)
C48 0.0161(17) 0.0175(17) 0.034(2) -0.0071(14) 0.0081(14) -0.0033(13)
C51 0.0158(17) 0.0205(17) 0.037(2) -0.0122(15) 0.0036(15) -0.0027(14)
C15 0.0141(16) 0.0193(17) 0.033(2) -0.0007(15) 0.0022(14) -0.0013(13)
C4 0.0150(16) 0.0204(17) 0.0283(19) -0.0081(14) 0.0021(14) -0.0035(13)
C23 0.0165(17) 0.0144(16) 0.031(2) -0.0045(14) 0.0065(14) 0.0008(13)
C44 0.0134(16) 0.0174(17) 0.030(2) -0.0024(14) -0.0002(14) -0.0007(13)
C35 0.0182(17) 0.0186(17) 0.0216(18) -0.0071(13) 0.0005(13) -0.0056(13)
C7 0.0148(16) 0.0199(17) 0.0225(18) -0.0061(13) 0.0014(13) -0.0086(13)
C34 0.0156(16) 0.0193(17) 0.0254(18) -0.0060(14) 0.0009(13) -0.0028(13)
C55 0.0176(17) 0.0157(16) 0.0272(19) -0.0068(14) 0.0019(14) -0.0049(13)
C26 0.0152(16) 0.0186(17) 0.0237(18) -0.0076(13) 0.0001(13) -0.0045(13)
C5 0.0141(16) 0.0232(18) 0.0253(18) -0.0083(14) 0.0031(13) -0.0062(13)
C6 0.0183(17) 0.0187(17) 0.0197(17) -0.0062(13) 0.0015(13) -0.0059(13)
C53 0.0145(16) 0.0186(17) 0.0221(17) -0.0079(14) 0.0013(13) -0.0071(13)
C36 0.0163(17) 0.0214(17) 0.0226(18) -0.0085(14) -0.0020(14) -0.0075(14)
C28 0.0179(17) 0.0176(17) 0.0271(19) -0.0051(14) 0.0015(14) -0.0067(13)
C54 0.0160(16) 0.0216(17) 0.0186(17) -0.0064(13) 0.0012(13) -0.0069(13)
C38 0.0131(16) 0.0116(15) 0.0316(19) -0.0043(13) 0.0003(14) 0.0003(12)
C16 0.0104(15) 0.0154(16) 0.0287(19) -0.0049(13) 0.0025(13) 0.0013(12)
C39 0.0130(16) 0.0173(17) 0.030(2) -0.0046(14) -0.0009(14) -0.0016(13)
C17 0.0121(16) 0.0152(16) 0.0304(19) -0.0061(14) 0.0030(13) 0.0006(13)
C29 0.0158(16) 0.0230(18) 0.0209(18) -0.0061(14) 0.0007(13) -0.0092(14)
C45 0.0109(15) 0.0134(16) 0.033(2) -0.0070(14) 0.0042(14) -0.0003(12)
C46 0.0095(15) 0.0147(16) 0.032(2) -0.0092(14) 0.0036(13) 0.0015(12)
C18 0.0139(16) 0.0153(16) 0.0313(19) -0.0083(14) 0.0035(14) -0.0003(13)
C10 0.0114(15) 0.0136(16) 0.032(2) -0.0049(14) 0.0015(13) 0.0039(12)
C25 0.0162(16) 0.0179(17) 0.0257(18) -0.0108(14) 0.0001(14) -0.0071(13)
C47 0.0120(15) 0.0142(16) 0.0314(19) -0.0070(14) 0.0042(13) 0.0001(12)
C12 0.0150(16) 0.0103(15) 0.034(2) -0.0038(14) 0.0035(14) 0.0005(13)
C8 0.0164(17) 0.0189(17) 0.0234(18) -0.0069(14) 0.0011(14) -0.0082(13)
N2 0.0119(13) 0.0184(14) 0.0350(17) -0.0051(12) 0.0043(12) -0.0031(11)
N3 0.0135(13) 0.0162(14) 0.0324(16) -0.0070(12) 0.0055(12) -0.0048(11)
O2S 0.0372(16) 0.0412(16) 0.0287(16) -0.0042(12) -0.0049(12) -0.0138(13)
N1 0.0153(14) 0.0147(14) 0.0340(17) -0.0037(12) 0.0058(12) -0.0047(11)
O1S 0.0246(14) 0.0446(16) 0.0285(14) -0.0098(12) -0.0007(11) -0.0037(12)
N4 0.0136(14) 0.0173(14) 0.0292(16) -0.0032(12) 0.0033(12) -0.0037(11)
O4S 0.0263(14) 0.0313(14) 0.0390(15) -0.0091(12) 0.0042(11) -0.0144(11)
O2 0.0192(12) 0.0173(13) 0.0427(15) -0.0037(11) 0.0065(11) -0.0052(10)
O3 0.0205(13) 0.0216(13) 0.0356(14) -0.0115(11) 0.0098(11) -0.0049(10)
O4 0.0177(12) 0.0159(12) 0.0376(15) -0.0035(10) 0.0030(10) -0.0028(10)
O3S 0.0216(13) 0.0265(13) 0.0357(15) -0.0082(11) 0.0028(11) -0.0075(10)
O1 0.0170(12) 0.0187(12) 0.0382(15) -0.0064(10) 0.0079(10) -0.0045(10)

loop_
_atom_type_symbol
_atom_type_description
_atom_type_scat_dispersion_real
_atom_type_scat_dispersion_imag
_atom_type_scat_source
C C 0.0033 0.0016 'International Tables Vol C Tables 4.2.6.8 and 6.1.1.4'
H H 0.0000 0.0000 'International Tables Vol C Tables 4.2.6.8 and 6.1.1.4'
N N 0.0061 0.0033 'International Tables Vol C Tables 4.2.6.8 and 6.1.1.4'
O O 0.0106 0.0060 'International Tables Vol C Tables 4.2.6.8 and 6.1.1.4'
Cl Cl 0.1484 0.1585 'International Tables Vol C Tables 4.2.6.8 and 6.1.1.4'

loop_
_geom_angle_atom_site_label_1
_geom_angle_atom_site_label_2
_geom_angle_atom_site_label_3
_geom_angle
_geom_angle_site_symmetry_1
_geom_angle_site_symmetry_3
_geom_angle_publ_flag
Cl1X C9S Cl3 154.4(6) . . ?
Cl1X C9S Cl2X 106.8(11) . . ?
Cl3 C9S Cl2X 53.9(10) . . ?
Cl1X C9S Cl3X 118.2(11) . . ?
Cl3 C9S Cl3X 62.8(10) . . ?
Cl2X C9S Cl3X 108.5(14) . . ?
Cl1X C9S Cl2 72.2(5) . . ?
Cl3 C9S Cl2 110.4(3) . . ?
Cl2X C9S Cl2 139.3(10) . . ?
Cl3X C9S Cl2 48.2(10) . . ?
Cl1X C9S Cl1 49.0(5) . . ?
Cl3 C9S Cl1 110.2(3) . . ?
Cl2X C9S Cl1 57.8(10) . . ?
Cl3X C9S Cl1 134.6(10) . . ?
Cl2 C9S Cl1 110.9(3) . . ?
Cl1X C9S H1S 96(3) . . ?
Cl3 C9S H1S 106(3) . . ?
Cl2X C9S H1S 109(3) . . ?
Cl3X C9S H1S 117(3) . . ?
Cl2 C9S H1S 111(3) . . ?
Cl1 C9S H1S 108(3) . . ?
C30 C32 H32A 109.5 . . ?
C30 C32 H32B 109.5 . . ?
H32A C32 H32B 109.5 . . ?
C30 C32 H32C 109.5 . . ?
H32A C32 H32C 109.5 . . ?
H32B C32 H32C 109.5 . . ?
C6S C5S H5SA 109.5 . . ?
C6S C5S H5SB 109.5 . . ?
H5SA C5S H5SB 109.5 . . ?
C6S C5S H5SC 109.5 . . ?
H5SA C5S H5SC 109.5 . . ?
H5SB C5S H5SC 109.5 . . ?
C30 C33 H33A 109.5 . . ?
C30 C33 H33B 109.5 . . ?
H33A C33 H33B 109.5 . . ?
C30 C33 H33C 109.5 . . ?
H33A C33 H33C 109.5 . . ?
H33B C33 H33C 109.5 . . ?
C30 C31 H31A 109.5 . . ?
C30 C31 H31B 109.5 . . ?
H31A C31 H31B 109.5 . . ?
C30 C31 H31C 109.5 . . ?
H31A C31 H31C 109.5 . . ?
H31B C31 H31C 109.5 . . ?
C2S C1S H1SA 109.5 . . ?
C2S C1S H1SB 109.5 . . ?
H1SA C1S H1SB 109.5 . . ?
C2S C1S H1SC 109.5 . . ?
H1SA C1S H1SC 109.5 . . ?
H1SB C1S H1SC 109.5 . . ?
C200 C1 H1A 109.5 . . ?
C200 C1 H1B 109.5 . . ?
H1A C1 H1B 109.5 . . ?
C200 C1 H1C 109.5 . . ?
H1A C1 H1C 109.5 . . ?
H1B C1 H1C 109.5 . . ?
C4S C3S H3SA 109.5 . . ?
C4S C3S H3SB 109.5 . . ?
H3SA C3S H3SB 109.5 . . ?
C4S C3S H3SC 109.5 . . ?
H3SA C3S H3SC 109.5 . . ?
H3SB C3S H3SC 109.5 . . ?
C200 C2 H2A 109.5 . . ?
C200 C2 H2B 109.5 . . ?
H2A C2 H2B 109.5 . . ?
C200 C2 H2C 109.5 . . ?
H2A C2 H2C 109.5 . . ?
H2B C2 H2C 109.5 . . ?
C19 C20 C21 120.2(4) . . ?
C19 C20 H20A 119.9 . . ?
C21 C20 H20A 119.9 . . ?
O1S C7S C8S 110.9(3) . . ?
O1S C7S H7SA 109.5 . . ?
C8S C7S H7SA 109.5 . . ?
O1S C7S H7SB 109.5 . . ?
C8S C7S H7SB 109.5 . . ?
H7SA C7S H7SB 108.0 . . ?
C200 C3 H3A 109.5 . . ?
C200 C3 H3B 109.5 . . ?
H3A C3 H3B 109.5 . . ?
C200 C3 H3C 109.5 . . ?
H3A C3 H3C 109.5 . . ?
H3B C3 H3C 109.5 . . ?
C22 C21 C20 120.3(3) . . ?
C22 C21 H21A 119.9 . . ?
C20 C21 H21A 119.9 . . ?
C40 C41 C42 120.2(3) . . ?
C40 C41 H41A 119.9 . . ?
C42 C41 H41A 119.9 . . ?
O3S C2S C1S 106.8(3) . . ?
O3S C2S H2SA 110.4 . . ?
C1S C2S H2SA 110.4 . . ?
O3S C2S H2SB 110.4 . . ?
C1S C2S H2SB 110.4 . . ?
H2SA C2S H2SB 108.6 . . ?
O2S C6S O1S 123.3(3) . . ?
O2S C6S C5S 125.7(3) . . ?
O1S C6S C5S 111.0(3) . . ?
O4S C4S O3S 123.3(3) . . ?
O4S C4S C3S 124.7(3) . . ?
O3S C4S C3S 112.0(3) . . ?
C7S C8S H8SA 109.5 . . ?
C7S C8S H8SB 109.5 . . ?
H8SA C8S H8SB 109.5 . . ?
C7S C8S H8SC 109.5 . . ?
H8SA C8S H8SC 109.5 . . ?
H8SB C8S H8SC 109.5 . . ?
C2 C200 C1 108.7(3) . . ?
C2 C200 C4 109.1(3) . . ?
C1 C200 C4 112.2(3) . . ?
C2 C200 C3 109.5(3) . . ?
C1 C200 C3 108.4(3) . . ?
C4 C200 C3 109.0(3) . . ?
C43 C42 C41 120.3(3) . . ?
C43 C42 H42A 119.9 . . ?
C41 C42 H42A 119.9 . . ?
C11 C13 C14 120.5(3) . . ?
C11 C13 H13A 119.8 . . ?
C14 C13 H13A 119.8 . . ?
C42 C43 C44 121.7(3) . . ?
C42 C43 H43A 119.1 . . ?
C44 C43 H43A 119.1 . . ?
C21 C22 C23 121.7(3) . . ?
C21 C22 H22A 119.2 . . ?
C23 C22 H22A 119.2 . . ?
C20 C19 C18 122.1(3) . . ?
C20 C19 H19A 119.0 . . ?
C18 C19 H19A 119.0 . . ?
C15 C14 C13 120.1(3) . . ?
C15 C14 H14A 120.0 . . ?
C13 C14 H14A 120.0 . . ?
N1 C9 C12 113.2(3) . . ?
N1 C9 H9A 108.9 . . ?
C12 C9 H9A 108.9 . . ?
N1 C9 H9B 108.9 . . ?
C12 C9 H9B 108.9 . . ?
H9A C9 H9B 107.7 . . ?
C48 C49 C50 120.3(3) . . ?
C48 C49 H49A 119.8 . . ?
C50 C49 H49A 119.8 . . ?
C51 C50 C49 120.6(3) . . ?
C51 C50 H50A 119.7 . . ?
C49 C50 H50A 119.7 . . ?
N2 C52 C45 111.5(3) . . ?
N2 C52 H52A 109.3 . . ?
C45 C52 H52A 109.3 . . ?
N2 C52 H52B 109.3 . . ?
C45 C52 H52B 109.3 . . ?
H52A C52 H52B 108.0 . . ?
C13 C11 C10 121.6(3) . . ?
C13 C11 H11A 119.2 . . ?
C10 C11 H11A 119.2 . . ?
C32 C30 C33 108.5(3) . . ?
C32 C30 C31 109.4(3) . . ?
C33 C30 C31 108.9(3) . . ?
C32 C30 C28 112.1(3) . . ?
C33 C30 C28 109.6(3) . . ?
C31 C30 C28 108.3(3) . . ?
C41 C40 C39 121.6(3) . . ?
C41 C40 H40A 119.2 . . ?
C39 C40 H40A 119.2 . . ?
C28 C27 C26 121.2(3) . . ?
C28 C27 H27A 119.4 . . ?
C26 C27 H27A 119.4 . . ?
N3 C100 C38 113.0(3) . . ?
N3 C100 H10A 109.0 . . ?
C38 C100 H10A 109.0 . . ?
N3 C100 H10B 109.0 . . ?
C38 C100 H10B 109.0 . . ?
H10A C100 H10B 107.8 . . ?
N4 C24 C17 112.6(3) . . ?
N4 C24 H24A 109.1 . . ?
C17 C24 H24A 109.1 . . ?
N4 C24 H24B 109.1 . . ?
C17 C24 H24B 109.1 . . ?
H24A C24 H24B 107.8 . . ?
C49 C48 C47 121.5(3) . . ?
C49 C48 H48A 119.3 . . ?
C47 C48 H48A 119.3 . . ?
C50 C51 C46 121.9(3) . . ?
C50 C51 H51A 119.0 . . ?
C46 C51 H51A 119.0 . . ?
C14 C15 C16 121.9(3) . . ?
C14 C15 H15A 119.1 . . ?
C16 C15 H15A 119.1 . . ?
C55 C4 C5 117.9(3) . . ?
C55 C4 C200 122.9(3) . . ?
C5 C4 C200 119.2(3) . . ?
C12 C23 C22 122.1(3) . . ?
C12 C23 C18 119.8(3) . . ?
C22 C23 C18 118.1(3) . . ?
C45 C44 C43 122.3(3) . . ?
C45 C44 C39 119.8(3) . . ?
C43 C44 C39 117.9(3) . . ?
C29 C35 C34 119.5(3) . . ?
C29 C35 C36 123.1(3) . . ?
C34 C35 C36 117.3(3) . . ?
C54 C7 C6 119.8(3) . . ?
C54 C7 H7A 120.1 . . ?
C6 C7 H7A 120.1 . . ?
C28 C34 C35 121.9(3) . . ?
C28 C34 H34A 119.0 . . ?
C35 C34 H34A 119.0 . . ?
C4 C55 C54 121.2(3) . . ?
C4 C55 H55A 119.4 . . ?
C54 C55 H55A 119.4 . . ?
C29 C26 C27 120.2(3) . . ?
C29 C26 C25 121.6(3) . . ?
C27 C26 C25 118.1(3) . . ?
C4 C5 C6 121.8(3) . . ?
C4 C5 H5A 119.1 . . ?
C6 C5 H5A 119.1 . . ?
C7 C6 C5 119.3(3) . . ?
C7 C6 C8 123.0(3) . . ?
C5 C6 C8 117.6(3) . . ?
O2 C53 N2 122.0(3) . . ?
O2 C53 C54 121.5(3) . . ?
N2 C53 C54 116.5(3) . . ?
O3 C36 N3 121.2(3) . . ?
O3 C36 C35 121.8(3) . . ?
N3 C36 C35 117.0(3) . . ?
C34 C28 C27 117.5(3) . . ?
C34 C28 C30 119.7(3) . . ?
C27 C28 C30 122.8(3) . . ?
C7 C54 C55 120.1(3) . . ?
C7 C54 C53 122.3(3) . . ?
C55 C54 C53 117.6(3) . . ?
C47 C38 C39 120.4(3) . . ?
C47 C38 C100 120.1(3) . . ?
C39 C38 C100 119.4(3) . . ?
C17 C16 C15 121.8(3) . . ?
C17 C16 C10 120.3(3) . . ?
C15 C16 C10 117.8(3) . . ?
C38 C39 C40 122.2(3) . . ?
C38 C39 C44 119.5(3) . . ?
C40 C39 C44 118.3(3) . . ?
C16 C17 C18 120.2(3) . . ?
C16 C17 C24 119.4(3) . . ?
C18 C17 C24 120.3(3) . . ?
C26 C29 C35 119.6(3) . . ?
C26 C29 H29A 120.2 . . ?
C35 C29 H29A 120.2 . . ?
C46 C45 C44 120.4(3) . . ?
C46 C45 C52 120.4(3) . . ?
C44 C45 C52 119.1(3) . . ?
C45 C46 C51 123.1(3) . . ?
C45 C46 C47 119.5(3) . . ?
C51 C46 C47 117.5(3) . . ?
C17 C18 C19 122.7(3) . . ?
C17 C18 C23 119.5(3) . . ?
C19 C18 C23 117.8(3) . . ?
C12 C10 C11 122.8(3) . . ?
C12 C10 C16 119.1(3) . . ?
C11 C10 C16 118.1(3) . . ?
O4 C25 N4 122.7(3) . . ?
O4 C25 C26 121.4(3) . . ?
N4 C25 C26 115.9(3) . . ?
C38 C47 C48 122.0(3) . . ?
C38 C47 C46 119.7(3) . . ?
C48 C47 C46 118.2(3) . . ?
C10 C12 C23 120.7(3) . . ?
C10 C12 C9 120.2(3) . . ?
C23 C12 C9 119.0(3) . . ?
O1 C8 N1 121.2(3) . . ?
O1 C8 C6 121.3(3) . . ?
N1 C8 C6 117.5(3) . . ?
C53 N2 C52 121.2(3) . . ?
C53 N2 H2D 119.4 . . ?
C52 N2 H2D 119.4 . . ?
C36 N3 C100 120.3(3) . . ?
C36 N3 H3D 119.8 . . ?
C100 N3 H3D 119.8 . . ?
C8 N1 C9 120.9(3) . . ?
C8 N1 H1D 119.6 . . ?
C9 N1 H1D 119.6 . . ?
C6S O1S C7S 117.9(3) . . ?
C25 N4 C24 121.4(3) . . ?
C25 N4 H4A 119.3 . . ?
C24 N4 H4A 119.3 . . ?
C4S O3S C2S 117.6(3) . . ?

loop_
_geom_bond_atom_site_label_1
_geom_bond_atom_site_label_2
_geom_bond_distance
_geom_bond_site_symmetry_2
_geom_bond_publ_flag
C9S Cl1X 1.519(10) . ?
C9S Cl3 1.725(5) . ?
C9S Cl2X 1.71(3) . ?
C9S Cl3X 1.77(3) . ?
C9S Cl2 1.770(5) . ?
C9S Cl1 1.780(5) . ?
C9S H1S 1.01(5) . ?
C32 C30 1.517(5) . ?
C32 H32A 0.9800 . ?
C32 H32B 0.9800 . ?
C32 H32C 0.9800 . ?
C5S C6S 1.490(5) . ?
C5S H5SA 0.9800 . ?
C5S H5SB 0.9800 . ?
C5S H5SC 0.9800 . ?
C33 C30 1.524(5) . ?
C33 H33A 0.9800 . ?
C33 H33B 0.9800 . ?
C33 H33C 0.9800 . ?
C31 C30 1.533(5) . ?
C31 H31A 0.9800 . ?
C31 H31B 0.9800 . ?
C31 H31C 0.9800 . ?
C1S C2S 1.511(5) . ?
C1S H1SA 0.9800 . ?
C1S H1SB 0.9800 . ?
C1S H1SC 0.9800 . ?
C1 C200 1.536(5) . ?
C1 H1A 0.9800 . ?
C1 H1B 0.9800 . ?
C1 H1C 0.9800 . ?
C3S C4S 1.485(5) . ?
C3S H3SA 0.9800 . ?
C3S H3SB 0.9800 . ?
C3S H3SC 0.9800 . ?
C2 C200 1.534(5) . ?
C2 H2A 0.9800 . ?
C2 H2B 0.9800 . ?
C2 H2C 0.9800 . ?
C20 C19 1.357(5) . ?
C20 C21 1.414(5) . ?
C20 H20A 0.9500 . ?
C7S O1S 1.447(4) . ?
C7S C8S 1.494(6) . ?
C7S H7SA 0.9900 . ?
C7S H7SB 0.9900 . ?
C3 C200 1.537(5) . ?
C3 H3A 0.9800 . ?
C3 H3B 0.9800 . ?
C3 H3C 0.9800 . ?
C21 C22 1.357(5) . ?
C21 H21A 0.9500 . ?
C41 C40 1.354(5) . ?
C41 C42 1.423(5) . ?
C41 H41A 0.9500 . ?
C2S O3S 1.454(4) . ?
C2S H2SA 0.9900 . ?
C2S H2SB 0.9900 . ?
C6S O2S 1.207(4) . ?
C6S O1S 1.342(4) . ?
C4S O4S 1.219(4) . ?
C4S O3S 1.326(4) . ?
C8S H8SA 0.9800 . ?
C8S H8SB 0.9800 . ?
C8S H8SC 0.9800 . ?
C200 C4 1.537(4) . ?
C42 C43 1.356(5) . ?
C42 H42A 0.9500 . ?
C13 C11 1.355(5) . ?
C13 C14 1.423(5) . ?
C13 H13A 0.9500 . ?
C43 C44 1.431(5) . ?
C43 H43A 0.9500 . ?
C22 C23 1.431(5) . ?
C22 H22A 0.9500 . ?
C19 C18 1.426(5) . ?
C19 H19A 0.9500 . ?
C14 C15 1.354(5) . ?
C14 H14A 0.9500 . ?
C9 N1 1.457(4) . ?
C9 C12 1.512(4) . ?
C9 H9A 0.9900 . ?
C9 H9B 0.9900 . ?
C49 C48 1.363(5) . ?
C49 C50 1.407(5) . ?
C49 H49A 0.9500 . ?
C50 C51 1.354(5) . ?
C50 H50A 0.9500 . ?
C52 N2 1.464(4) . ?
C52 C45 1.516(4) . ?
C52 H52A 0.9900 . ?
C52 H52B 0.9900 . ?
C11 C10 1.431(5) . ?
C11 H11A 0.9500 . ?
C30 C28 1.544(4) . ?
C40 C39 1.432(5) . ?
C40 H40A 0.9500 . ?
C27 C28 1.396(5) . ?
C27 C26 1.397(4) . ?
C27 H27A 0.9500 . ?
C100 N3 1.461(4) . ?
C100 C38 1.514(4) . ?
C100 H10A 0.9900 . ?
C100 H10B 0.9900 . ?
C24 N4 1.464(4) . ?
C24 C17 1.510(4) . ?
C24 H24A 0.9900 . ?
C24 H24B 0.9900 . ?
C48 C47 1.432(5) . ?
C48 H48A 0.9500 . ?
C51 C46 1.434(5) . ?
C51 H51A 0.9500 . ?
C15 C16 1.435(5) . ?
C15 H15A 0.9500 . ?
C4 C55 1.392(4) . ?
C4 C5 1.393(5) . ?
C23 C12 1.406(5) . ?
C23 C18 1.443(4) . ?
C44 C45 1.405(5) . ?
C44 C39 1.440(4) . ?
C35 C29 1.393(4) . ?
C35 C34 1.393(4) . ?
C35 C36 1.492(4) . ?
C7 C54 1.386(4) . ?
C7 C6 1.395(4) . ?
C7 H7A 0.9500 . ?
C34 C28 1.393(4) . ?
C34 H34A 0.9500 . ?
C55 C54 1.399(4) . ?
C55 H55A 0.9500 . ?
C26 C29 1.384(4) . ?
C26 C25 1.501(4) . ?
C5 C6 1.398(4) . ?
C5 H5A 0.9500 . ?
C6 C8 1.491(4) . ?
C53 O2 1.223(4) . ?
C53 N2 1.341(4) . ?
C53 C54 1.505(4) . ?
C36 O3 1.232(4) . ?
C36 N3 1.358(4) . ?
C38 C47 1.401(5) . ?
C38 C39 1.406(5) . ?
C16 C17 1.405(5) . ?
C16 C10 1.444(4) . ?
C17 C18 1.410(5) . ?
C29 H29A 0.9500 . ?
C45 C46 1.403(5) . ?
C46 C47 1.446(4) . ?
C10 C12 1.406(5) . ?
C25 O4 1.229(4) . ?
C25 N4 1.344(4) . ?
C8 O1 1.237(4) . ?
C8 N1 1.352(4) . ?
N2 H2D 0.8800 . ?
N3 H3D 0.8800 . ?
N1 H1D 0.8800 . ?
N4 H4A 0.8800 . ?
